data_4303741
loop_
_publ_author_name
'Haisheng Lin'
'Xiaomeng Wu'
'Paul A. Maggard'

_publ_section_title
;
Ligand-Based Modification of the Structures and Optical Properties of New
Silver(I)-Rhenate(VII) Oxide/Organic Hybrid Solids
;
_journal_name_full 'Inorganic Chemistry'
_journal_page_first 11265
_journal_page_last 11276
_journal_paper_doi 10.1021/ic901749r
_journal_volume 48
_journal_year 2009
_chemical_formula_moiety 'C10 H8 Ag N2, O4 Re'
_chemical_formula_sum 'C10 H8 Ag N2 O4 Re'
_chemical_formula_weight 514.25
_chemical_name_systematic
; 
 ? 
;
_space_group_IT_number 61
_symmetry_cell_setting orthorhombic
_symmetry_space_group_name_Hall '-P 2ac 2ab'
_symmetry_space_group_name_H-M 'P b c a'
_atom_sites_solution_hydrogens geom
_atom_sites_solution_primary direct
_atom_sites_solution_secondary difmap
_audit_creation_method SHELXL-97
_cell_angle_alpha 90.00
_cell_angle_beta 90.00
_cell_angle_gamma 90.00
_cell_formula_units_Z 8
_cell_length_a 11.3441(23)
_cell_length_b 13.2000(26)
_cell_length_c 15.3016(31)
_cell_measurement_reflns_used 9934
_cell_measurement_temperature 173
_cell_measurement_theta_max 32.086
_cell_measurement_theta_min 3.211
_cell_volume 2291.3(8)
_computing_cell_refinement SAINT+
_computing_data_collection Apex2
_computing_data_reduction SAINT+
_computing_molecular_graphics NRCVAX
_computing_publication_material cif2tables.py
_computing_structure_refinement XL
_computing_structure_solution XS
_diffrn_ambient_temperature 173
_diffrn_measured_fraction_theta_full 0.994
_diffrn_measured_fraction_theta_max 0.994
_diffrn_measurement_device_type 'Bruker-Nonius X8 Apex2'
_diffrn_measurement_method 'omega and phi scans'
_diffrn_radiation_monochromator graphite
_diffrn_radiation_source 'fine-focus sealed tube'
_diffrn_radiation_type MoK\a
_diffrn_radiation_wavelength 0.71070
_diffrn_reflns_av_R_equivalents 0.0000
_diffrn_reflns_av_sigmaI/netI 0.0829
_diffrn_reflns_limit_h_max 17
_diffrn_reflns_limit_h_min -17
_diffrn_reflns_limit_k_max 20
_diffrn_reflns_limit_k_min -18
_diffrn_reflns_limit_l_max 23
_diffrn_reflns_limit_l_min -23
_diffrn_reflns_number 75390
_diffrn_reflns_theta_full 32.86
_diffrn_reflns_theta_max 32.86
_diffrn_reflns_theta_min 2.66
_diffrn_standards_decay_% 3.5
_diffrn_standards_interval_count 80
_diffrn_standards_interval_time .5
_diffrn_standards_number 3
_exptl_absorpt_coefficient_mu 12.272
_exptl_absorpt_correction_T_max 0.3800
_exptl_absorpt_correction_T_min 0.1900
_exptl_absorpt_correction_type empirical
_exptl_absorpt_process_details TWINABS
_exptl_crystal_colour colorless
_exptl_crystal_density_diffrn 2.982
_exptl_crystal_density_method 'not measured'
_exptl_crystal_description prism
_exptl_crystal_F_000 1888
_exptl_crystal_size_max 0.20
_exptl_crystal_size_mid 0.12
_exptl_crystal_size_min 0.08
_refine_diff_density_max 2.231
_refine_diff_density_min -3.683
_refine_diff_density_rms 0.332
_refine_ls_extinction_method none
_refine_ls_goodness_of_fit_ref 0.840
_refine_ls_hydrogen_treatment constr
_refine_ls_matrix_type full
_refine_ls_number_parameters 164
_refine_ls_number_reflns 4139
_refine_ls_number_restraints 0
_refine_ls_restrained_S_all 0.840
_refine_ls_R_factor_all 0.0741
_refine_ls_R_factor_gt 0.0457
_refine_ls_shift/su_max 0.002
_refine_ls_shift/su_mean 0.000
_refine_ls_structure_factor_coef Fsqd
_refine_ls_weighting_details 'calc w=1/[\s^2^(Fo^2^)+(0.0445P)^2^+0.0000P] where P=(Fo^2^+2Fc^2^)/3'
_refine_ls_weighting_scheme calc
_refine_ls_wR_factor_gt 0.0972
_refine_ls_wR_factor_ref 0.1069
_reflns_number_gt 4087
_reflns_number_total 4139
_reflns_threshold_expression >2sigma(I)
_cod_data_source_file ic901749r_si_002_8.cif
_cod_data_source_block 8
_cod_database_code 4303741

loop_
_symmetry_equiv_pos_as_xyz
'x, y, z'
'-x+1/2, y+1/2, z'
'x, -y+1/2, z+1/2'
'-x+1/2, -y, z+1/2'
'-x, -y, -z'
'x-1/2, -y-1/2, -z'
'-x, y-1/2, -z-1/2'
'x-1/2, y, -z-1/2'

loop_
_atom_site_label
_atom_site_type_symbol
_atom_site_fract_x
_atom_site_fract_y
_atom_site_fract_z
_atom_site_U_iso_or_equiv
_atom_site_adp_type
_atom_site_occupancy
_atom_site_symmetry_multiplicity
_atom_site_calc_flag
_atom_site_refinement_flags
_atom_site_disorder_assembly
_atom_site_disorder_group
Ag1 Ag 0.754832(14) 0.115415(13) 0.561360(10) 0.02271(4) Uani 1 1 d . . .
N1 N 0.94330(13) 0.12371(13) 0.55960(10) 0.0169(4) Uani 1 1 d . . .
N2 N 0.56708(14) 0.10893(13) 0.55758(10) 0.0174(4) Uani 1 1 d . . .
C1 C 1.00485(18) 0.13046(17) 0.63410(12) 0.0195(5) Uani 1 1 d . . .
H1 H 0.9629 0.1359 0.6876 0.023 Uiso 1 1 calc R . .
C2 C 1.12506(17) 0.12991(16) 0.63655(11) 0.0171(5) Uani 1 1 d . . .
H2 H 1.1649 0.1348 0.6910 0.021 Uiso 1 1 calc R . .
C3 C 1.18957(17) 0.12223(15) 0.55902(11) 0.0136(4) Uani 1 1 d . . .
C4 C 1.12523(18) 0.11792(15) 0.48159(12) 0.0178(5) Uani 1 1 d . . .
H4 H 1.1650 0.1144 0.4270 0.021 Uiso 1 1 calc R . .
C5 C 1.00478(18) 0.11873(15) 0.48432(12) 0.0194(5) Uani 1 1 d . . .
H5 H 0.9625 0.1156 0.4308 0.023 Uiso 1 1 calc R . .
C6 C 0.50651(18) 0.13798(16) 0.48626(11) 0.0176(5) Uani 1 1 d . . .
H6 H 0.5488 0.1551 0.4347 0.021 Uiso 1 1 calc R . .
C7 C 0.38588(17) 0.14374(16) 0.48544(11) 0.0165(5) Uani 1 1 d . . .
H7 H 0.3465 0.1659 0.4341 0.020 Uiso 1 1 calc R . .
C8 C 0.32008(17) 0.11749(15) 0.55916(12) 0.0145(5) Uani 1 1 d . . .
C9 C 0.38487(17) 0.08577(16) 0.63210(11) 0.0171(5) Uani 1 1 d . . .
H9 H 0.3450 0.0663 0.6840 0.021 Uiso 1 1 calc R . .
C10 C 0.50533(18) 0.08265(17) 0.62891(11) 0.0204(5) Uani 1 1 d . . .
H10 H 0.5471 0.0610 0.6794 0.024 Uiso 1 1 calc R . .
Re1 Re 0.806961(8) 0.138591(7) 0.261277(5) 0.01952(3) Uani 1 1 d . . .
O1 O 0.75373(13) 0.13955(11) 0.36629(8) 0.0256(4) Uani 1 1 d . . .
O2 O 0.95933(14) 0.13378(13) 0.26476(8) 0.0381(5) Uani 1 1 d . . .
O3 O 0.76453(13) 0.24675(11) 0.20619(8) 0.0299(4) Uani 1 1 d . . .
O4 O 0.75598(13) 0.03298(12) 0.20565(8) 0.0267(4) Uani 1 1 d . . .

loop_
_atom_site_aniso_label
_atom_site_aniso_U_11
_atom_site_aniso_U_22
_atom_site_aniso_U_33
_atom_site_aniso_U_23
_atom_site_aniso_U_13
_atom_site_aniso_U_12
Ag1 0.00703(8) 0.03140(11) 0.02971(9) -0.00125(7) -0.00009(7) -0.00002(7)
N1 0.0041(8) 0.0259(12) 0.0208(9) -0.0002(7) -0.0007(6) 0.0018(8)
N2 0.0078(9) 0.0218(11) 0.0225(9) 0.0001(7) -0.0001(7) -0.0012(8)
C1 0.0159(12) 0.0281(15) 0.0146(10) -0.0002(9) 0.0025(8) 0.0010(11)
C2 0.0095(10) 0.0297(14) 0.0121(9) -0.0015(9) -0.0020(7) 0.0011(10)
C3 0.0033(9) 0.0223(13) 0.0150(9) -0.0032(8) -0.0012(7) -0.0008(9)
C4 0.0141(11) 0.0264(15) 0.0131(10) 0.0008(8) 0.0017(8) 0.0007(10)
C5 0.0125(11) 0.0321(16) 0.0135(10) 0.0004(9) -0.0036(8) 0.0021(10)
C6 0.0134(11) 0.0250(13) 0.0143(10) 0.0013(9) 0.0035(8) -0.0001(11)
C7 0.0130(11) 0.0246(13) 0.0119(9) 0.0015(9) -0.0008(7) 0.0020(10)
C8 0.0105(10) 0.0182(13) 0.0148(10) -0.0050(8) 0.0002(8) 0.0000(9)
C9 0.0110(11) 0.0276(13) 0.0128(10) 0.0008(9) 0.0015(8) 0.0017(10)
C10 0.0179(12) 0.0292(15) 0.0140(10) 0.0009(10) -0.0014(8) 0.0023(11)
Re1 0.01723(5) 0.02806(5) 0.01328(4) 0.00021(4) 0.00190(3) 0.00078(5)
O1 0.0256(9) 0.0359(10) 0.0151(7) 0.0008(6) 0.0015(6) -0.0004(9)
O2 0.0157(9) 0.0619(14) 0.0368(9) -0.0043(8) 0.0007(7) -0.0008(9)
O3 0.0370(11) 0.0321(11) 0.0205(8) 0.0065(7) 0.0055(7) 0.0045(9)
O4 0.0253(10) 0.0338(11) 0.0211(8) -0.0036(7) -0.0002(6) 0.0030(8)

loop_
_atom_type_symbol
_atom_type_description
_atom_type_scat_dispersion_real
_atom_type_scat_dispersion_imag
_atom_type_scat_source
C C 0.0033 0.0016 'International Tables Vol C Tables 4.2.6.8 and 6.1.1.4'
H H 0.0000 0.0000 'International Tables Vol C Tables 4.2.6.8 and 6.1.1.4'
Ag Ag -0.8971 1.1015 'International Tables Vol C Tables 4.2.6.8 and 6.1.1.4'
N N 0.0061 0.0033 'International Tables Vol C Tables 4.2.6.8 and 6.1.1.4'
O O 0.0106 0.0060 'International Tables Vol C Tables 4.2.6.8 and 6.1.1.4'
Re Re -1.0185 7.2310 'International Tables Vol C Tables 4.2.6.8 and 6.1.1.4'

loop_
_geom_angle_atom_site_label_1
_geom_angle_atom_site_label_2
_geom_angle_atom_site_label_3
_geom_angle
_geom_angle_site_symmetry_1
_geom_angle_site_symmetry_3
_geom_angle_publ_flag
N2 Ag1 N1 177.64(6) . . ?
C1 N1 C5 117.43(17) . . ?
C1 N1 Ag1 120.87(12) . . ?
C5 N1 Ag1 121.66(13) . . ?
C10 N2 C6 117.81(17) . . ?
C10 N2 Ag1 120.63(13) . . ?
C6 N2 Ag1 121.38(13) . . ?
N1 C1 C2 122.96(17) . . ?
N1 C1 H1 118.5 . . ?
C2 C1 H1 118.5 . . ?
C1 C2 C3 120.02(16) . . ?
C1 C2 H2 120.0 . . ?
C3 C2 H2 120.0 . . ?
C4 C3 C2 116.79(18) . . ?
C4 C3 C8 121.53(16) . 1_655 ?
C2 C3 C8 121.67(15) . 1_655 ?
C5 C4 C3 119.83(17) . . ?
C5 C4 H4 120.1 . . ?
C3 C4 H4 120.1 . . ?
N1 C5 C4 122.93(17) . . ?
N1 C5 H5 118.5 . . ?
C4 C5 H5 118.5 . . ?
N2 C6 C7 122.22(17) . . ?
N2 C6 H6 118.9 . . ?
C7 C6 H6 118.9 . . ?
C6 C7 C8 120.83(17) . . ?
C6 C7 H7 119.6 . . ?
C8 C7 H7 119.6 . . ?
C7 C8 C9 115.94(18) . . ?
C7 C8 C3 121.49(16) . 1_455 ?
C9 C8 C3 122.56(16) . 1_455 ?
C10 C9 C8 120.32(17) . . ?
C10 C9 H9 119.8 . . ?
C8 C9 H9 119.8 . . ?
N2 C10 C9 122.85(18) . . ?
N2 C10 H10 118.6 . . ?
C9 C10 H10 118.6 . . ?
O1 Re1 O3 110.66(7) . . ?
O1 Re1 O2 108.84(6) . . ?
O3 Re1 O2 108.90(7) . . ?
O1 Re1 O4 110.39(7) . . ?
O3 Re1 O4 109.41(7) . . ?
O2 Re1 O4 108.60(7) . . ?

loop_
_geom_bond_atom_site_label_1
_geom_bond_atom_site_label_2
_geom_bond_distance
_geom_bond_site_symmetry_2
_geom_bond_publ_flag
Ag1 N2 2.1324(16) . ?
Ag1 N1 2.1410(16) . ?
N1 C1 1.340(2) . ?
N1 C5 1.348(2) . ?
N2 C10 1.343(2) . ?
N2 C6 1.345(2) . ?
C1 C2 1.364(3) . ?
C1 H1 0.9500 . ?
C2 C3 1.398(2) . ?
C2 H2 0.9500 . ?
C3 C4 1.393(2) . ?
C3 C8 1.482(2) 1_655 ?
C4 C5 1.367(3) . ?
C4 H4 0.9500 . ?
C5 H5 0.9500 . ?
C6 C7 1.371(3) . ?
C6 H6 0.9500 . ?
C7 C8 1.396(2) . ?
C7 H7 0.9500 . ?
C8 C9 1.400(2) . ?
C8 C3 1.482(2) 1_455 ?
C9 C10 1.368(3) . ?
C9 H9 0.9500 . ?
C10 H10 0.9500 . ?
Re1 O1 1.7166(13) . ?
Re1 O3 1.7264(15) . ?
Re1 O2 1.7305(16) . ?
Re1 O4 1.7327(15) . ?

loop_
_geom_torsion_atom_site_label_1
_geom_torsion_atom_site_label_2
_geom_torsion_atom_site_label_3
_geom_torsion_atom_site_label_4
_geom_torsion
_geom_torsion_site_symmetry_1
_geom_torsion_site_symmetry_2
_geom_torsion_site_symmetry_3
_geom_torsion_site_symmetry_4
_geom_torsion_publ_flag
C5 N1 C1 C2 -1.7(3) . . . . ?
Ag1 N1 C1 C2 176.02(17) . . . . ?
N1 C1 C2 C3 0.1(4) . . . . ?
C1 C2 C3 C4 1.5(3) . . . . ?
C1 C2 C3 C8 -177.7(2) . . . 1_655 ?
C2 C3 C4 C5 -1.6(3) . . . . ?
C8 C3 C4 C5 177.58(19) 1_655 . . . ?
C1 N1 C5 C4 1.6(3) . . . . ?
Ag1 N1 C5 C4 -176.10(16) . . . . ?
C3 C4 C5 N1 0.1(3) . . . . ?
C10 N2 C6 C7 1.7(3) . . . . ?
Ag1 N2 C6 C7 -173.52(16) . . . . ?
N2 C6 C7 C8 -1.2(3) . . . . ?
C6 C7 C8 C9 0.0(3) . . . . ?
C6 C7 C8 C3 -179.33(19) . . . 1_455 ?
C7 C8 C9 C10 0.6(3) . . . . ?
C3 C8 C9 C10 179.95(19) 1_455 . . . ?
C6 N2 C10 C9 -1.0(3) . . . . ?
Ag1 N2 C10 C9 174.21(16) . . . . ?
C8 C9 C10 N2 -0.1(3) . . . . ?
